data_7105728
loop_
_publ_author_name
'Yaojun Gao'
'Qiao Ren'
'Hao Wu'
'Maoguo Li'
'Jian Wang'

_publ_section_title
;
Enantioselective heterocyclic synthesis of spiro chromanone&#x0096;thiochroman 
complexes catalyzed by a bifunctional indane catalyst
;
_journal_name_full Chem.Commun.
_journal_page_first 9232
_journal_paper_doi 10.1039/c0cc03489d
_journal_volume 46
_journal_year 2010
_chemical_formula_sum 'C33 H26 N O5.5 S2'
_chemical_formula_weight 588.67
_chemical_name_systematic
;
?
;
_space_group_IT_number 4
_symmetry_cell_setting monoclinic
_symmetry_space_group_name_Hall 'P 2yb'
_symmetry_space_group_name_H-M 'P 1 21 1'
_atom_sites_solution_hydrogens geom
_atom_sites_solution_primary direct
_atom_sites_solution_secondary difmap
_audit_creation_method SHELXL-97
_cell_angle_alpha 90.00
_cell_angle_beta 94.4830(10)
_cell_angle_gamma 90.00
_cell_formula_units_Z 2
_cell_length_a 9.1966(6)
_cell_length_b 8.0659(5)
_cell_length_c 18.7596(12)
_cell_measurement_reflns_used 3942
_cell_measurement_temperature 223(2)
_cell_measurement_theta_max 27.19
_cell_measurement_theta_min 2.18
_cell_volume 1387.31(15)
_computing_cell_refinement 'Bruker SMART'
_computing_data_collection 'Bruker SMART'
_computing_data_reduction 'Bruker SAINT'
_computing_molecular_graphics 'Bruker SHELXTL'
_computing_publication_material 'Bruker SHELXTL'
_computing_structure_refinement 'SHELXL-97 (Sheldrick, 1997)'
_computing_structure_solution 'SHELXS-97 (Sheldrick, 1990)'
_diffrn_ambient_temperature 223(2)
_diffrn_measured_fraction_theta_full 0.999
_diffrn_measured_fraction_theta_max 0.999
_diffrn_measurement_device_type 'CCD area detector'
_diffrn_measurement_method 'phi and omega scans'
_diffrn_radiation_monochromator graphite
_diffrn_radiation_source 'fine-focus sealed tube'
_diffrn_radiation_type MoK\a
_diffrn_radiation_wavelength 0.71073
_diffrn_reflns_av_R_equivalents 0.0254
_diffrn_reflns_av_sigmaI/netI 0.0446
_diffrn_reflns_limit_h_max 11
_diffrn_reflns_limit_h_min -11
_diffrn_reflns_limit_k_max 9
_diffrn_reflns_limit_k_min -10
_diffrn_reflns_limit_l_max 23
_diffrn_reflns_limit_l_min -24
_diffrn_reflns_number 9823
_diffrn_reflns_theta_full 27.50
_diffrn_reflns_theta_max 27.50
_diffrn_reflns_theta_min 1.09
_exptl_absorpt_coefficient_mu 0.239
_exptl_absorpt_correction_T_max 0.9361
_exptl_absorpt_correction_T_min 0.8699
_exptl_absorpt_correction_type multi-scan
_exptl_absorpt_process_details 'Sadabs, (Sheldrick 2001)'
_exptl_crystal_colour COLOURLESS
_exptl_crystal_density_diffrn 1.409
_exptl_crystal_density_meas ?
_exptl_crystal_density_method .
_exptl_crystal_description BLOCK
_exptl_crystal_F_000 614
_exptl_crystal_size_max 0.60
_exptl_crystal_size_mid 0.40
_exptl_crystal_size_min 0.28
_refine_diff_density_max 0.384
_refine_diff_density_min -0.285
_refine_diff_density_rms 0.054
_refine_ls_abs_structure_details 'Flack H D (1983), Acta Cryst. A39, 876-881'
_refine_ls_abs_structure_Flack 0.08(6)
_refine_ls_extinction_method none
_refine_ls_goodness_of_fit_ref 1.065
_refine_ls_hydrogen_treatment mixed
_refine_ls_matrix_type full
_refine_ls_number_parameters 384
_refine_ls_number_reflns 5576
_refine_ls_number_restraints 1
_refine_ls_restrained_S_all 1.065
_refine_ls_R_factor_all 0.0473
_refine_ls_R_factor_gt 0.0447
_refine_ls_shift/su_max 0.001
_refine_ls_shift/su_mean 0.000
_refine_ls_structure_factor_coef Fsqd
_refine_ls_weighting_details 'calc w=1/[\s^2^(Fo^2^)+(0.0553P)^2^+0.3367P] where P=(Fo^2^+2Fc^2^)/3'
_refine_ls_weighting_scheme calc
_refine_ls_wR_factor_gt 0.1065
_refine_ls_wR_factor_ref 0.1098
_reflns_number_gt 5307
_reflns_number_total 5576
_reflns_threshold_expression >2sigma(I)
_cod_data_source_file C0CC03489D.TXT
_cod_data_source_block a307
_cod_depositor_comments
;
The following automatic conversions were performed:
'_symmetry_cell_setting' value 'Monoclinic' changed to 'monoclinic'
according to '/home/saulius/struct/CIF-dictionaries/cif_core.dic'
dictionary named 'cif_core.dic' version 2.4.1 from
2010-06-29.

'_exptl_absorpt_correction_type' value 'Multi-scan' changed
to 'multi-scan' according to
'/home/saulius/struct/CIF-dictionaries/cif_core.dic' dictionary named
'cif_core.dic' version 2.4.1 from 2010-06-29.

Automatic conversion script
Id: cif_fix_enum 1555 2011-01-17 13:19:09Z saulius 
;
_cod_original_sg_symbol_H-M P2(1)
_cod_original_formula_sum 'C33 H26 N O5.50 S2'
_cod_database_code 7105728

loop_
_symmetry_equiv_pos_as_xyz
'x, y, z'
'-x, y+1/2, -z'

loop_
_atom_site_label
_atom_site_type_symbol
_atom_site_fract_x
_atom_site_fract_y
_atom_site_fract_z
_atom_site_U_iso_or_equiv
_atom_site_adp_type
_atom_site_occupancy
_atom_site_symmetry_multiplicity
_atom_site_calc_flag
_atom_site_refinement_flags
_atom_site_disorder_assembly
_atom_site_disorder_group
S1 S 0.00642(6) 0.06542(7) 0.58998(3) 0.02541(14) Uani 1 1 d . . .
O1 O 0.39675(19) 0.7845(3) 0.73724(9) 0.0349(4) Uani 1 1 d . . .
O2 O 0.4466(3) 0.4996(3) 0.91581(11) 0.0493(6) Uani 1 1 d . . .
O3 O 0.4761(2) 0.8776(3) 0.94634(10) 0.0427(5) Uani 1 1 d . . .
H3 H 0.4907 0.9060 0.9888 0.064 Uiso 1 1 calc R . .
O4 O 0.0899(2) -0.0448(3) 0.63647(10) 0.0369(4) Uani 1 1 d . . .
O5 O -0.0134(2) 0.0253(2) 0.51528(9) 0.0355(5) Uani 1 1 d . . .
N1 N 0.0875(2) 0.2461(3) 0.59360(10) 0.0246(4) Uani 1 1 d . . .
H1N H 0.065(3) 0.298(4) 0.5560(16) 0.038(8) Uiso 1 1 d . . .
C1 C 0.5113(3) 0.6795(4) 0.74663(16) 0.0374(6) Uani 1 1 d . . .
C2 C 0.5962(4) 0.6583(5) 0.68856(19) 0.0533(9) Uani 1 1 d . . .
H2 H 0.5713 0.7130 0.6451 0.064 Uiso 1 1 calc R . .
C3 C 0.7157(4) 0.5570(6) 0.6958(3) 0.0695(12) Uani 1 1 d . . .
H3A H 0.7731 0.5431 0.6569 0.083 Uiso 1 1 calc R . .
C4 C 0.7535(4) 0.4754(5) 0.7586(3) 0.0731(14) Uani 1 1 d . . .
H4 H 0.8380 0.4096 0.7630 0.088 Uiso 1 1 calc R . .
C5 C 0.6679(4) 0.4896(4) 0.8152(2) 0.0584(10) Uani 1 1 d . . .
H5 H 0.6924 0.4304 0.8577 0.070 Uiso 1 1 calc R . .
C6 C 0.5432(3) 0.5930(4) 0.80983(16) 0.0396(7) Uani 1 1 d . . .
C7 C 0.4428(3) 0.5980(3) 0.86645(14) 0.0339(6) Uani 1 1 d . . .
C8 C 0.3224(3) 0.7308(3) 0.86040(12) 0.0261(5) Uani 1 1 d . . .
C9 C 0.3506(3) 0.8553(3) 0.80185(12) 0.0290(5) Uani 1 1 d . . .
H9A H 0.2609 0.9186 0.7901 0.035 Uiso 1 1 calc R . .
H9B H 0.4254 0.9336 0.8208 0.035 Uiso 1 1 calc R . .
C10 C 0.3296(3) 0.8219(3) 0.93320(12) 0.0320(6) Uani 1 1 d . . .
H10 H 0.3090 0.7409 0.9707 0.038 Uiso 1 1 calc R . .
C11 C 0.2202(3) 0.9622(3) 0.93449(12) 0.0298(5) Uani 1 1 d . . .
C12 C 0.0785(3) 0.9471(4) 0.90128(12) 0.0313(6) Uani 1 1 d . . .
S2 S 0.01714(7) 0.77474(10) 0.84963(4) 0.03864(18) Uani 1 1 d . . .
C14 C 0.1752(3) 0.6364(3) 0.84944(12) 0.0268(5) Uani 1 1 d . . .
H14 H 0.1704 0.5598 0.8904 0.032 Uiso 1 1 calc R . .
C15 C 0.2549(3) 1.1078(4) 0.97168(14) 0.0372(6) Uani 1 1 d . . .
H15 H 0.3496 1.1214 0.9936 0.045 Uiso 1 1 calc R . .
C16 C 0.1537(4) 1.2336(4) 0.97737(15) 0.0420(7) Uani 1 1 d . . .
H16 H 0.1797 1.3303 1.0033 0.050 Uiso 1 1 calc R . .
C17 C 0.0145(3) 1.2162(4) 0.94474(15) 0.0436(7) Uani 1 1 d . . .
H17 H -0.0548 1.3007 0.9487 0.052 Uiso 1 1 calc R . .
C18 C -0.0223(3) 1.0744(4) 0.90643(13) 0.0396(6) Uani 1 1 d . . .
H18 H -0.1165 1.0636 0.8836 0.048 Uiso 1 1 calc R . .
C19 C 0.1555(3) 0.5326(3) 0.78183(11) 0.0244(5) Uani 1 1 d . . .
C20 C 0.1736(3) 0.3624(3) 0.78497(12) 0.0287(5) Uani 1 1 d . . .
H20 H 0.2004 0.3116 0.8292 0.034 Uiso 1 1 calc R . .
C21 C 0.1528(3) 0.2651(3) 0.72379(12) 0.0301(5) Uani 1 1 d . . .
H21 H 0.1671 0.1498 0.7267 0.036 Uiso 1 1 calc R . .
C22 C 0.1107(2) 0.3386(3) 0.65827(11) 0.0219(5) Uani 1 1 d . . .
C23 C 0.0954(3) 0.5089(3) 0.65483(12) 0.0261(5) Uani 1 1 d . . .
H23 H 0.0703 0.5600 0.6105 0.031 Uiso 1 1 calc R . .
C24 C 0.1166(3) 0.6049(3) 0.71587(12) 0.0279(5) Uani 1 1 d . . .
H24 H 0.1046 0.7204 0.7127 0.033 Uiso 1 1 calc R . .
C25 C -0.1649(3) 0.0938(3) 0.62497(13) 0.0273(5) Uani 1 1 d . . .
C26 C -0.1828(3) 0.0261(4) 0.69026(14) 0.0358(6) Uani 1 1 d . . .
H26 H -0.1064 -0.0345 0.7141 0.043 Uiso 1 1 calc R . .
C27 C -0.3145(4) 0.0463(5) 0.72210(17) 0.0484(8) Uani 1 1 d . . .
H27 H -0.3261 0.0006 0.7674 0.058 Uiso 1 1 calc R . .
C28 C -0.4249(3) 0.1321(5) 0.68722(19) 0.0519(9) Uani 1 1 d . . .
H28 H -0.5136 0.1433 0.7085 0.062 Uiso 1 1 calc R . .
C29 C -0.4105(3) 0.2056(4) 0.61941(17) 0.0412(7) Uani 1 1 d . . .
C30 C -0.5256(3) 0.2957(5) 0.5835(2) 0.0611(10) Uani 1 1 d . . .
H30 H -0.6150 0.3048 0.6043 0.073 Uiso 1 1 calc R . .
C31 C -0.5099(4) 0.3697(6) 0.5195(2) 0.0673(11) Uani 1 1 d . . .
H31 H -0.5874 0.4306 0.4969 0.081 Uiso 1 1 calc R . .
C32 C -0.3783(4) 0.3552(5) 0.4873(2) 0.0551(9) Uani 1 1 d . . .
H32 H -0.3684 0.4068 0.4431 0.066 Uiso 1 1 calc R . .
C33 C -0.2640(3) 0.2670(4) 0.51919(15) 0.0366(6) Uani 1 1 d . . .
H33 H -0.1765 0.2582 0.4966 0.044 Uiso 1 1 calc R . .
C34 C -0.2767(3) 0.1888(3) 0.58609(14) 0.0304(5) Uani 1 1 d . . .
O1W O 0.6030(10) 0.1590(12) 0.8966(5) 0.051(2) Uani 0.25 1 d P . .

loop_
_atom_site_aniso_label
_atom_site_aniso_U_11
_atom_site_aniso_U_22
_atom_site_aniso_U_33
_atom_site_aniso_U_23
_atom_site_aniso_U_13
_atom_site_aniso_U_12
S1 0.0310(3) 0.0212(3) 0.0234(3) -0.0036(2) -0.0017(2) 0.0049(2)
O1 0.0355(9) 0.0410(11) 0.0284(8) -0.0003(9) 0.0053(7) -0.0003(9)
O2 0.0634(14) 0.0349(12) 0.0452(11) 0.0079(10) -0.0236(10) 0.0048(10)
O3 0.0400(11) 0.0441(13) 0.0410(10) -0.0140(10) -0.0161(8) -0.0006(9)
O4 0.0431(11) 0.0287(10) 0.0375(10) 0.0031(8) -0.0051(8) 0.0105(8)
O5 0.0442(11) 0.0333(11) 0.0284(9) -0.0115(8) -0.0009(8) 0.0044(8)
N1 0.0275(10) 0.0271(12) 0.0191(9) -0.0003(8) 0.0001(8) 0.0009(8)
C1 0.0301(13) 0.0339(16) 0.0480(16) -0.0160(13) 0.0015(12) -0.0073(11)
C2 0.0473(18) 0.053(2) 0.061(2) -0.0224(18) 0.0163(15) -0.0120(16)
C3 0.0450(19) 0.065(3) 0.101(3) -0.043(3) 0.022(2) -0.007(2)
C4 0.0314(16) 0.056(2) 0.132(4) -0.053(3) 0.003(2) 0.0060(16)
C5 0.0413(17) 0.0348(18) 0.095(3) -0.0210(19) -0.0221(18) 0.0084(14)
C6 0.0283(13) 0.0328(17) 0.0558(16) -0.0166(14) -0.0086(12) 0.0012(11)
C7 0.0369(14) 0.0264(14) 0.0351(13) -0.0039(11) -0.0184(11) 0.0022(11)
C8 0.0289(12) 0.0274(13) 0.0209(11) -0.0017(10) -0.0051(9) 0.0005(10)
C9 0.0331(13) 0.0276(13) 0.0262(11) -0.0004(10) 0.0024(10) 0.0013(10)
C10 0.0410(14) 0.0339(15) 0.0195(10) -0.0021(10) -0.0074(10) -0.0024(11)
C11 0.0394(14) 0.0301(14) 0.0198(10) -0.0012(10) 0.0008(9) -0.0024(11)
C12 0.0380(13) 0.0386(15) 0.0179(10) -0.0035(11) 0.0055(9) -0.0024(12)
S2 0.0302(3) 0.0489(4) 0.0363(3) -0.0162(3) -0.0010(2) -0.0017(3)
C14 0.0336(13) 0.0285(13) 0.0176(10) 0.0004(10) -0.0032(9) -0.0029(11)
C15 0.0443(15) 0.0376(17) 0.0291(12) -0.0037(11) -0.0012(11) -0.0022(12)
C16 0.0588(18) 0.0358(16) 0.0322(13) -0.0060(12) 0.0091(12) -0.0013(14)
C17 0.0509(18) 0.0435(18) 0.0383(15) -0.0030(14) 0.0142(13) 0.0093(14)
C18 0.0393(14) 0.0499(18) 0.0301(12) -0.0047(13) 0.0051(10) 0.0043(14)
C19 0.0270(11) 0.0272(14) 0.0185(10) -0.0009(9) -0.0023(8) -0.0051(9)
C20 0.0354(13) 0.0285(13) 0.0206(10) 0.0078(10) -0.0089(9) -0.0039(11)
C21 0.0386(13) 0.0241(13) 0.0262(11) 0.0033(11) -0.0056(9) 0.0032(11)
C22 0.0194(10) 0.0257(12) 0.0201(10) 0.0012(9) -0.0007(8) -0.0001(9)
C23 0.0314(12) 0.0283(13) 0.0178(10) 0.0058(9) -0.0034(9) 0.0013(10)
C24 0.0366(13) 0.0212(13) 0.0248(11) 0.0024(9) -0.0036(9) 0.0005(10)
C25 0.0277(12) 0.0233(13) 0.0307(11) -0.0034(10) 0.0008(9) -0.0042(9)
C26 0.0404(14) 0.0314(15) 0.0354(13) 0.0013(11) 0.0016(11) -0.0086(11)
C27 0.0531(18) 0.0470(19) 0.0470(16) 0.0019(15) 0.0160(14) -0.0159(16)
C28 0.0371(16) 0.053(2) 0.069(2) -0.0078(18) 0.0255(15) -0.0154(15)
C29 0.0273(13) 0.0334(16) 0.0633(19) -0.0044(15) 0.0064(13) -0.0072(12)
C30 0.0283(15) 0.058(2) 0.097(3) 0.000(2) 0.0071(16) 0.0044(15)
C31 0.0360(17) 0.063(2) 0.099(3) 0.017(2) -0.0136(18) 0.0118(17)
C32 0.0430(18) 0.049(2) 0.071(2) 0.0162(18) -0.0125(15) 0.0044(15)
C33 0.0338(13) 0.0307(14) 0.0440(14) 0.0047(13) -0.0049(11) -0.0025(12)
C34 0.0266(12) 0.0237(13) 0.0403(14) -0.0033(11) -0.0015(10) -0.0058(10)
O1W 0.051(5) 0.050(6) 0.050(5) -0.006(4) 0.006(4) 0.003(4)

loop_
_atom_type_symbol
_atom_type_description
_atom_type_scat_dispersion_real
_atom_type_scat_dispersion_imag
_atom_type_scat_source
C C 0.0033 0.0016 'International Tables Vol C Tables 4.2.6.8 and 6.1.1.4'
H H 0.0000 0.0000 'International Tables Vol C Tables 4.2.6.8 and 6.1.1.4'
N N 0.0061 0.0033 'International Tables Vol C Tables 4.2.6.8 and 6.1.1.4'
O O 0.0106 0.0060 'International Tables Vol C Tables 4.2.6.8 and 6.1.1.4'
S S 0.1246 0.1234 'International Tables Vol C Tables 4.2.6.8 and 6.1.1.4'

loop_
_geom_angle_atom_site_label_1
_geom_angle_atom_site_label_2
_geom_angle_atom_site_label_3
_geom_angle
_geom_angle_site_symmetry_1
_geom_angle_site_symmetry_3
_geom_angle_publ_flag
O4 S1 O5 118.52(12) . . ?
O4 S1 N1 107.94(11) . . ?
O5 S1 N1 105.31(11) . . ?
O4 S1 C25 107.82(12) . . ?
O5 S1 C25 110.02(11) . . ?
N1 S1 C25 106.59(11) . . ?
C1 O1 C9 114.74(19) . . ?
C22 N1 S1 122.61(16) . . ?
O1 C1 C6 122.5(2) . . ?
O1 C1 C2 116.8(3) . . ?
C6 C1 C2 120.7(3) . . ?
C3 C2 C1 119.3(4) . . ?
C2 C3 C4 121.3(4) . . ?
C3 C4 C5 120.2(3) . . ?
C4 C5 C6 120.2(4) . . ?
C1 C6 C5 118.3(3) . . ?
C1 C6 C7 120.3(2) . . ?
C5 C6 C7 121.2(3) . . ?
O2 C7 C6 123.5(3) . . ?
O2 C7 C8 119.2(3) . . ?
C6 C7 C8 117.2(2) . . ?
C9 C8 C7 110.5(2) . . ?
C9 C8 C10 108.9(2) . . ?
C7 C8 C10 106.52(19) . . ?
C9 C8 C14 115.02(19) . . ?
C7 C8 C14 106.5(2) . . ?
C10 C8 C14 109.06(19) . . ?
O1 C9 C8 115.1(2) . . ?
O3 C10 C11 112.5(2) . . ?
O3 C10 C8 106.1(2) . . ?
C11 C10 C8 112.69(19) . . ?
C15 C11 C12 117.6(3) . . ?
C15 C11 C10 120.8(2) . . ?
C12 C11 C10 121.5(2) . . ?
C18 C12 C11 120.3(3) . . ?
C18 C12 S2 115.7(2) . . ?
C11 C12 S2 123.9(2) . . ?
C12 S2 C14 105.15(12) . . ?
C19 C14 C8 115.26(19) . . ?
C19 C14 S2 107.11(16) . . ?
C8 C14 S2 112.65(18) . . ?
C16 C15 C11 121.9(3) . . ?
C17 C16 C15 119.7(3) . . ?
C18 C17 C16 119.7(3) . . ?
C17 C18 C12 120.7(3) . . ?
C20 C19 C24 118.4(2) . . ?
C20 C19 C14 120.4(2) . . ?
C24 C19 C14 121.2(2) . . ?
C19 C20 C21 121.1(2) . . ?
C20 C21 C22 119.9(2) . . ?
C23 C22 C21 119.0(2) . . ?
C23 C22 N1 118.2(2) . . ?
C21 C22 N1 122.8(2) . . ?
C22 C23 C24 120.7(2) . . ?
C23 C24 C19 120.8(2) . . ?
C26 C25 C34 122.6(2) . . ?
C26 C25 S1 117.1(2) . . ?
C34 C25 S1 120.28(19) . . ?
C25 C26 C27 120.4(3) . . ?
C28 C27 C26 119.6(3) . . ?
C27 C28 C29 121.8(3) . . ?
C30 C29 C28 121.6(3) . . ?
C30 C29 C34 118.6(3) . . ?
C28 C29 C34 119.8(3) . . ?
C31 C30 C29 121.4(3) . . ?
C30 C31 C32 120.0(3) . . ?
C33 C32 C31 121.1(3) . . ?
C32 C33 C34 120.3(3) . . ?
C33 C34 C29 118.6(2) . . ?
C33 C34 C25 125.6(2) . . ?
C29 C34 C25 115.8(2) . . ?

loop_
_geom_bond_atom_site_label_1
_geom_bond_atom_site_label_2
_geom_bond_distance
_geom_bond_site_symmetry_2
_geom_bond_publ_flag
S1 O4 1.4264(19) . ?
S1 O5 1.4360(17) . ?
S1 N1 1.636(2) . ?
S1 C25 1.769(2) . ?
O1 C1 1.353(3) . ?
O1 C9 1.434(3) . ?
O2 C7 1.218(3) . ?
O3 C10 1.423(3) . ?
N1 C22 1.426(3) . ?
C1 C6 1.387(4) . ?
C1 C2 1.399(4) . ?
C2 C3 1.367(5) . ?
C3 C4 1.371(7) . ?
C4 C5 1.375(6) . ?
C5 C6 1.416(4) . ?
C6 C7 1.461(4) . ?
C7 C8 1.539(4) . ?
C8 C9 1.526(3) . ?
C8 C10 1.548(3) . ?
C8 C14 1.552(3) . ?
C10 C11 1.515(4) . ?
C11 C15 1.391(4) . ?
C11 C12 1.406(4) . ?
C12 C18 1.391(4) . ?
C12 S2 1.762(3) . ?
S2 C14 1.833(3) . ?
C14 C19 1.519(3) . ?
C15 C16 1.387(4) . ?
C16 C17 1.383(4) . ?
C17 C18 1.379(5) . ?
C19 C20 1.384(4) . ?
C19 C24 1.389(3) . ?
C20 C21 1.391(3) . ?
C21 C22 1.392(3) . ?
C22 C23 1.382(4) . ?
C23 C24 1.384(3) . ?
C25 C26 1.362(4) . ?
C25 C34 1.435(4) . ?
C26 C27 1.401(4) . ?
C27 C28 1.355(5) . ?
C28 C29 1.419(5) . ?
C29 C30 1.411(5) . ?
C29 C34 1.429(4) . ?
C30 C31 1.357(6) . ?
C31 C32 1.399(5) . ?
C32 C33 1.368(4) . ?
C33 C34 1.418(4) . ?

loop_
_geom_hbond_atom_site_label_D
_geom_hbond_atom_site_label_H
_geom_hbond_atom_site_label_A
_geom_hbond_distance_DH
_geom_hbond_distance_HA
_geom_hbond_distance_DA
_geom_hbond_angle_DHA
_geom_hbond_site_symmetry_A
N1 H1N O5 0.83(3) 2.30(3) 3.080(3) 157(3) 2_556
O3 H3 O2 0.83 1.99 2.806(3) 169.7 2_657
